data_7206863
loop_
_publ_author_name
'Ren, Yuanhang'
'Du, Chengbo'
'Feng, Sujiao'
'Wang, Chunling'
'Kong, Zuping'
'Yue, Bin'
'He, Heyong'

_publ_section_title
;
 Three POM-based coordination polymers: hydrothermal synthesis,
 characterization, and catalytic activity in epoxidation of styrene
;
_journal_issue 23
_journal_name_full CrystEngComm
_journal_page_first 7143
_journal_paper_doi 10.1039/c1ce06037f
_journal_volume 13
_journal_year 2011
_chemical_formula_sum 'C36 H26 Cu2 N10 O48 Si W12'
_chemical_formula_weight 3727.94
_chemical_name_systematic
;
?
;
_space_group_IT_number 14
_symmetry_cell_setting monoclinic
_symmetry_space_group_name_Hall '-P 2yn'
_symmetry_space_group_name_H-M 'P 1 21/n 1'
_atom_sites_solution_hydrogens geom
_atom_sites_solution_primary direct
_atom_sites_solution_secondary difmap
_audit_creation_method SHELXL-97
_cell_angle_alpha 90.00
_cell_angle_beta 102.985(4)
_cell_angle_gamma 90.00
_cell_formula_units_Z 2
_cell_length_a 12.891(4)
_cell_length_b 13.631(4)
_cell_length_c 19.268(6)
_cell_measurement_temperature 295(2)
_cell_volume 3299.1(17)
_computing_structure_refinement 'SHELXL-97 (Sheldrick, 1997)'
_computing_structure_solution 'SHELXS-97 (Sheldrick, 1990)'
_diffrn_ambient_temperature 295(2)
_diffrn_measured_fraction_theta_full 0.991
_diffrn_measured_fraction_theta_max 0.991
_diffrn_radiation_monochromator graphite
_diffrn_radiation_source 'fine-focus sealed tube'
_diffrn_radiation_type MoK\a
_diffrn_radiation_wavelength 0.71073
_diffrn_reflns_av_R_equivalents 0.0707
_diffrn_reflns_av_sigmaI/netI 0.1178
_diffrn_reflns_limit_h_max 15
_diffrn_reflns_limit_h_min -14
_diffrn_reflns_limit_k_max 16
_diffrn_reflns_limit_k_min -10
_diffrn_reflns_limit_l_max 23
_diffrn_reflns_limit_l_min -23
_diffrn_reflns_number 16271
_diffrn_reflns_theta_full 25.40
_diffrn_reflns_theta_max 25.40
_diffrn_reflns_theta_min 1.74
_exptl_absorpt_coefficient_mu 21.586
_exptl_absorpt_correction_T_max 0.050
_exptl_absorpt_correction_T_min 0.035
_exptl_absorpt_correction_type multi-scan
_exptl_absorpt_process_details 'ABSCOR by T.Higashi 8 March, 1995'
_exptl_crystal_density_diffrn 3.753
_exptl_crystal_density_method 'not measured'
_exptl_crystal_F_000 3312
_exptl_crystal_size_max 0.17
_exptl_crystal_size_mid 0.16
_exptl_crystal_size_min 0.14
_refine_diff_density_max 3.754
_refine_diff_density_min -1.251
_refine_diff_density_rms 0.258
_refine_ls_extinction_method none
_refine_ls_goodness_of_fit_ref 0.787
_refine_ls_matrix_type full
_refine_ls_number_parameters 501
_refine_ls_number_reflns 6033
_refine_ls_number_restraints 0
_refine_ls_restrained_S_all 0.787
_refine_ls_R_factor_all 0.0968
_refine_ls_R_factor_gt 0.0439
_refine_ls_shift/su_max 0.001
_refine_ls_shift/su_mean 0.000
_refine_ls_structure_factor_coef Fsqd
_refine_ls_weighting_details 'calc w=1/[\s^2^(Fo^2^)+(0.0111P)^2^+0.0000P] where P=(Fo^2^+2Fc^2^)/3'
_refine_ls_weighting_scheme calc
_refine_ls_wR_factor_gt 0.0558
_refine_ls_wR_factor_ref 0.0627
_reflns_number_gt 3457
_reflns_number_total 6033
_reflns_threshold_expression >2sigma(I)
_cod_data_source_file c1ce06037f.txt
_cod_data_source_block 1
_cod_original_cell_volume 3299.0(18)
_cod_original_sg_symbol_H-M P21/n
_cod_database_code 7206863

loop_
_symmetry_equiv_pos_as_xyz
'x, y, z'
'-x+1/2, y+1/2, -z+1/2'
'-x, -y, -z'
'x-1/2, -y-1/2, z-1/2'

loop_
_atom_site_label
_atom_site_type_symbol
_atom_site_fract_x
_atom_site_fract_y
_atom_site_fract_z
_atom_site_U_iso_or_equiv
_atom_site_adp_type
_atom_site_occupancy
_atom_site_symmetry_multiplicity
_atom_site_calc_flag
_atom_site_refinement_flags
Si1 Si 1.0000 1.0000 0.0000 0.0169(12) Uani 1 2 d S
W1 W 1.19617(6) 0.84360(4) 0.10044(3) 0.03498(18) Uani 1 1 d .
W2 W 0.73165(6) 0.92909(5) -0.03833(3) 0.03303(18) Uani 1 1 d .
W3 W 1.12990(6) 1.06494(5) 0.17544(3) 0.0384(2) Uani 1 1 d .
W4 W 0.92582(6) 0.77229(5) 0.06315(3) 0.03229(19) Uani 1 1 d .
W5 W 1.06576(6) 0.77834(5) -0.07446(3) 0.0380(2) Uani 1 1 d .
W6 W 0.86050(5) 0.99409(5) 0.13667(3) 0.03394(18) Uani 1 1 d .
O1 O 1.1729(12) 0.9328(7) 0.1706(5) 0.074(5) Uani 1 1 d .
O2 O 0.8901(10) 0.6645(7) 0.0930(5) 0.062(4) Uani 1 1 d .
O3 O 1.0976(9) 0.6713(6) -0.1099(5) 0.045(3) Uani 1 1 d .
O4 O 0.7960(9) 0.9933(8) 0.2020(5) 0.053(3) Uani 1 1 d .
O5 O 0.7697(11) 0.8944(6) -0.1239(5) 0.067(4) Uani 1 1 d .
O6 O 1.2882(9) 0.7754(7) 0.1472(5) 0.053(3) Uani 1 1 d .
O7 O 0.7171(12) 1.0617(7) -0.0672(6) 0.078(5) Uani 1 1 d .
O8 O 1.1919(10) 1.0938(7) 0.2572(5) 0.054(3) Uani 1 1 d .
O9 O 0.7981(10) 0.8109(7) 0.0025(5) 0.061(4) Uani 1 1 d .
O10 O 0.8930(10) 0.8567(7) 0.1324(5) 0.062(4) Uani 1 1 d .
O11 O 0.9472(10) 0.8182(7) -0.1413(7) 0.087(5) Uani 1 1 d .
O12 O 0.7459(10) 0.9746(7) 0.0580(5) 0.060(4) Uani 1 1 d .
O13 O 1.0691(10) 0.7799(11) 0.1105(5) 0.088(5) Uani 1 1 d .
O14 O 0.9734(10) 0.7321(10) -0.0188(6) 0.086(5) Uani 1 1 d .
O15 O 0.6070(10) 0.8943(8) -0.0551(6) 0.068(4) Uani 1 1 d .
O16 O 1.0007(10) 1.0128(8) 0.1888(7) 0.084(4) Uani 1 1 d .
O17 O 1.1739(10) 0.7851(10) 0.0089(5) 0.082(4) Uani 1 1 d .
O18 O 0.8564(10) 1.1320(8) 0.1162(7) 0.095(5) Uani 1 1 d .
O19 O 0.4304(8) 0.0259(6) 0.8552(5) 0.030(3) Uani 1 1 d .
O20 O 1.0329(14) 0.8827(11) 0.0190(8) 0.019(4) Uiso 0.50 1 d P
O21 O 1.1175(15) 0.9981(13) 0.0562(8) 0.025(4) Uani 0.50 1 d P
O22 O 0.9842(15) 1.0542(11) 0.0765(8) 0.022(5) Uani 0.50 1 d P
O23 O 0.9100(15) 0.9432(11) 0.0262(8) 0.025(5) Uiso 0.50 1 d P
O24 O 0.5360(10) 0.5564(7) 0.9086(6) 0.052(3) Uani 1 1 d .
O25 O 0.3657(11) 0.5402(8) 1.0104(5) 0.064(4) Uani 1 1 d .
O26 O 0.2225(8) 0.5025(7) 0.8735(5) 0.049(3) Uani 1 1 d .
C1 C 0.3629(13) 0.7399(10) 0.9183(8) 0.044(5) Uani 1 1 d .
H1 H 0.3509 0.7277 0.9634 0.052 Uiso 1 1 calc R
C2 C 0.3845(13) 0.8368(9) 0.8999(9) 0.042(5) Uani 1 1 d .
H2 H 0.3820 0.8893 0.9303 0.050 Uiso 1 1 calc R
C3 C 0.4094(13) 0.8496(10) 0.8350(7) 0.033(4) Uani 1 1 d .
C4 C 0.3990(16) 0.7754(11) 0.7891(8) 0.064(7) Uani 1 1 d .
H4 H 0.4074 0.7851 0.7429 0.077 Uiso 1 1 calc R
C5 C 0.3753(17) 0.6830(12) 0.8118(9) 0.073(7) Uani 1 1 d .
H5 H 0.3710 0.6307 0.7802 0.087 Uiso 1 1 calc R
C6 C 0.3945(17) 0.3126(11) 0.9252(11) 0.079(8) Uani 1 1 d .
H6 H 0.3733 0.3228 0.9677 0.095 Uiso 1 1 calc R
C7 C 0.4113(17) 0.2147(10) 0.9030(10) 0.076(7) Uani 1 1 d .
H7 H 0.3974 0.1616 0.9299 0.092 Uiso 1 1 calc R
C8 C 0.4472(14) 0.1990(10) 0.8432(8) 0.038(5) Uani 1 1 d .
C9 C 0.4678(15) 0.2769(11) 0.8072(8) 0.051(5) Uani 1 1 d .
H9 H 0.4976 0.2689 0.7679 0.061 Uiso 1 1 calc R
C10 C 0.4444(16) 0.3715(12) 0.8286(9) 0.065(6) Uani 1 1 d .
H10 H 0.4547 0.4247 0.8007 0.079 Uiso 1 1 calc R
C11 C 0.4610(13) 0.1011(10) 0.8190(7) 0.032(4) Uani 1 1 d .
C12 C 0.4380(12) -0.0545(11) 0.8144(6) 0.028(4) Uani 1 1 d .
C13 C 0.8812(15) 0.5020(14) 0.8749(9) 0.062(5) Uani 1 1 d .
H13 H 0.9388 0.4599 0.8783 0.074 Uiso 1 1 calc R
C14 C 0.8003(17) 0.4819(11) 0.9143(9) 0.059(6) Uani 1 1 d .
H14 H 0.8075 0.4299 0.9463 0.071 Uiso 1 1 calc R
C15 C 0.7139(15) 0.5411(10) 0.9032(8) 0.039(5) Uani 1 1 d .
C16 C 0.7059(14) 0.6189(10) 0.8595(8) 0.043(5) Uani 1 1 d .
H16 H 0.6468 0.6600 0.8527 0.051 Uiso 1 1 calc R
C17 C 0.7893(17) 0.6371(12) 0.8240(8) 0.051(5) Uani 1 1 d .
H17 H 0.7851 0.6899 0.7930 0.061 Uiso 1 1 calc R
C18 C 0.6237(15) 0.5142(12) 0.9400(9) 0.047(5) Uani 1 1 d .
Cu8 Cu 0.38179(19) 0.52659(12) 0.90405(10) 0.0450(6) Uani 1 1 d .
N1 N 0.3592(12) 0.6661(8) 0.8737(7) 0.045(4) Uani 1 1 d .
N2 N 0.4088(11) 0.3879(9) 0.8860(7) 0.046(4) Uani 1 1 d .
N3 N 0.4908(11) 0.0714(8) 0.7627(6) 0.042(4) Uani 1 1 d .
N4 N 0.4764(11) -0.0307(8) 0.7607(6) 0.042(4) Uani 1 1 d .
N5 N 0.8727(13) 0.5785(10) 0.8354(7) 0.050(4) Uani 1 1 d .
H18 H 0.9355 0.5929 0.8152 0.060 Uiso 1 1 d R

loop_
_atom_site_aniso_label
_atom_site_aniso_U_11
_atom_site_aniso_U_22
_atom_site_aniso_U_33
_atom_site_aniso_U_23
_atom_site_aniso_U_13
_atom_site_aniso_U_12
Si1 0.012(3) 0.017(2) 0.020(3) -0.002(3) -0.001(2) 0.001(3)
W1 0.0376(5) 0.0375(4) 0.0275(3) 0.0039(3) 0.0024(3) 0.0176(3)
W2 0.0260(5) 0.0363(4) 0.0364(4) 0.0040(3) 0.0062(3) -0.0054(3)
W3 0.0506(6) 0.0292(4) 0.0272(3) -0.0001(3) -0.0084(3) -0.0007(3)
W4 0.0437(5) 0.0222(3) 0.0335(4) 0.0043(3) 0.0141(4) -0.0065(3)
W5 0.0349(5) 0.0234(4) 0.0547(5) -0.0134(3) 0.0081(4) 0.0045(3)
W6 0.0360(5) 0.0348(4) 0.0357(4) 0.0126(3) 0.0180(3) 0.0081(3)
O1 0.158(15) 0.033(7) 0.058(7) 0.009(6) 0.081(9) 0.017(8)
O2 0.083(11) 0.035(7) 0.059(7) 0.024(6) -0.004(7) -0.009(6)
O3 0.060(10) 0.029(6) 0.040(6) -0.022(5) 0.001(6) 0.006(5)
O4 0.054(9) 0.067(7) 0.045(6) 0.019(6) 0.026(6) 0.027(7)
O5 0.145(15) 0.013(5) 0.063(7) 0.012(5) 0.067(9) 0.017(6)
O6 0.039(9) 0.061(7) 0.063(7) 0.021(6) 0.023(6) 0.013(6)
O7 0.158(16) 0.029(6) 0.080(8) -0.006(6) 0.095(10) 0.005(8)
O8 0.077(11) 0.050(7) 0.029(6) -0.011(5) 0.005(6) 0.000(6)
O9 0.096(12) 0.054(8) 0.031(6) -0.010(5) 0.010(7) 0.025(7)
O10 0.088(12) 0.053(7) 0.034(6) 0.000(6) -0.012(7) 0.038(7)
O11 0.037(10) 0.037(7) 0.171(12) 0.059(8) -0.009(9) -0.009(6)
O12 0.096(11) 0.046(7) 0.031(6) 0.000(5) 0.000(6) 0.046(7)
O13 0.043(10) 0.179(14) 0.048(7) -0.055(8) 0.020(7) -0.021(9)
O14 0.023(9) 0.175(13) 0.063(8) -0.048(9) 0.015(7) -0.018(9)
O15 0.037(9) 0.058(8) 0.100(9) -0.018(7) -0.002(8) -0.002(6)
O16 0.052(10) 0.037(7) 0.144(11) 0.054(7) -0.018(9) 0.006(7)
O17 0.051(11) 0.156(13) 0.046(7) -0.031(8) 0.027(7) -0.032(9)
O18 0.031(9) 0.048(8) 0.190(13) 0.052(9) -0.007(10) -0.003(6)
O19 0.042(8) 0.018(6) 0.039(6) -0.001(4) 0.027(6) 0.009(4)
O21 0.041(14) 0.023(9) 0.017(9) 0.005(8) 0.018(9) -0.002(10)
O22 0.025(13) 0.015(9) 0.024(10) 0.003(8) -0.003(9) 0.000(8)
O24 0.049(10) 0.038(7) 0.081(8) 0.011(6) 0.040(8) -0.003(6)
O25 0.106(13) 0.057(8) 0.040(7) 0.016(6) 0.040(8) 0.001(7)
O26 0.033(8) 0.036(6) 0.080(7) -0.001(6) 0.019(6) -0.002(6)
C1 0.044(13) 0.034(10) 0.063(11) -0.005(8) 0.034(10) 0.007(8)
C2 0.038(12) 0.012(8) 0.082(13) -0.009(8) 0.025(10) 0.010(7)
C3 0.036(12) 0.034(9) 0.027(8) 0.001(7) 0.005(8) -0.006(8)
C4 0.13(2) 0.030(9) 0.031(9) -0.001(8) 0.027(11) -0.034(11)
C5 0.13(2) 0.041(11) 0.042(11) -0.011(9) 0.010(13) -0.016(12)
C6 0.11(2) 0.024(10) 0.136(18) 0.004(11) 0.100(17) 0.000(11)
C7 0.14(2) 0.006(8) 0.109(16) 0.003(9) 0.083(16) -0.011(10)
C8 0.071(15) 0.016(8) 0.036(9) -0.005(7) 0.029(9) 0.000(8)
C9 0.079(16) 0.037(10) 0.047(10) 0.002(9) 0.033(10) 0.013(10)
C10 0.10(2) 0.032(10) 0.069(13) 0.000(9) 0.026(13) 0.027(10)
C11 0.038(12) 0.025(9) 0.031(9) 0.005(7) 0.005(8) -0.014(7)
C12 0.025(11) 0.045(10) 0.012(7) -0.005(7) -0.002(7) -0.005(8)
C13 0.064(16) 0.058(12) 0.072(13) -0.020(12) 0.032(12) 0.007(12)
C14 0.092(19) 0.037(11) 0.053(12) -0.004(8) 0.025(12) 0.009(11)
C15 0.067(15) 0.016(8) 0.037(9) 0.000(7) 0.019(10) -0.004(8)
C16 0.043(13) 0.036(10) 0.058(11) -0.029(8) 0.032(10) -0.010(8)
C17 0.074(17) 0.036(10) 0.045(10) 0.002(8) 0.019(11) -0.019(10)
C18 0.041(14) 0.046(11) 0.057(12) -0.002(9) 0.015(11) -0.006(10)
Cu8 0.0497(17) 0.0245(11) 0.0663(14) -0.0018(9) 0.0246(13) -0.0009(9)
N1 0.065(12) 0.022(7) 0.051(9) 0.005(7) 0.017(8) 0.003(7)
N2 0.045(11) 0.027(8) 0.072(10) -0.020(7) 0.024(9) 0.001(7)
N3 0.074(12) 0.020(7) 0.037(8) -0.001(6) 0.024(8) 0.003(7)
N4 0.057(11) 0.031(8) 0.046(8) 0.001(6) 0.025(8) -0.001(6)
N5 0.069(14) 0.043(9) 0.050(9) -0.007(7) 0.036(9) -0.010(9)

loop_
_atom_type_symbol
_atom_type_description
_atom_type_scat_dispersion_real
_atom_type_scat_dispersion_imag
_atom_type_scat_source
C C 0.0033 0.0016 'International Tables Vol C Tables 4.2.6.8 and 6.1.1.4'
H H 0.0000 0.0000 'International Tables Vol C Tables 4.2.6.8 and 6.1.1.4'
N N 0.0061 0.0033 'International Tables Vol C Tables 4.2.6.8 and 6.1.1.4'
O O 0.0106 0.0060 'International Tables Vol C Tables 4.2.6.8 and 6.1.1.4'
Si Si 0.0817 0.0704 'International Tables Vol C Tables 4.2.6.8 and 6.1.1.4'
Cu Cu 0.3201 1.2651 'International Tables Vol C Tables 4.2.6.8 and 6.1.1.4'
W W -0.8490 6.8722 'International Tables Vol C Tables 4.2.6.8 and 6.1.1.4'

loop_
_geom_angle_atom_site_label_1
_geom_angle_atom_site_label_2
_geom_angle_atom_site_label_3
_geom_angle
_geom_angle_site_symmetry_1
_geom_angle_site_symmetry_3
O23 Si1 O23 180.0(10) . 3_775
O23 Si1 O21 65.3(8) . 3_775
O23 Si1 O21 114.7(8) 3_775 3_775
O23 Si1 O21 114.7(8) . .
O23 Si1 O21 65.3(8) 3_775 .
O21 Si1 O21 180.0(15) 3_775 .
O23 Si1 O20 111.9(8) . 3_775
O23 Si1 O20 68.1(8) 3_775 3_775
O21 Si1 O20 72.0(8) 3_775 3_775
O21 Si1 O20 108.0(8) . 3_775
O23 Si1 O20 68.1(8) . .
O23 Si1 O20 111.9(8) 3_775 .
O21 Si1 O20 108.0(8) 3_775 .
O21 Si1 O20 72.0(8) . .
O20 Si1 O20 180.0(10) 3_775 .
O23 Si1 O22 107.8(8) . 3_775
O23 Si1 O22 72.2(8) 3_775 3_775
O21 Si1 O22 73.1(8) 3_775 3_775
O21 Si1 O22 106.9(8) . 3_775
O20 Si1 O22 107.4(7) 3_775 3_775
O20 Si1 O22 72.6(7) . 3_775
O23 Si1 O22 72.2(8) . .
O23 Si1 O22 107.8(8) 3_775 .
O21 Si1 O22 106.9(8) 3_775 .
O21 Si1 O22 73.1(8) . .
O20 Si1 O22 72.6(7) 3_775 .
O20 Si1 O22 107.4(7) . .
O22 Si1 O22 180.0(10) 3_775 .
O6 W1 O1 100.7(5) . .
O6 W1 O17 102.5(5) . .
O1 W1 O17 156.8(6) . .
O6 W1 O13 102.9(6) . .
O1 W1 O13 86.7(5) . .
O17 W1 O13 87.1(5) . .
O6 W1 O7 99.5(6) . 3_775
O1 W1 O7 90.2(4) . 3_775
O17 W1 O7 87.1(5) . 3_775
O13 W1 O7 157.6(6) . 3_775
O6 W1 O20 157.7(5) . .
O1 W1 O20 93.9(6) . .
O17 W1 O20 63.6(5) . .
O13 W1 O20 61.1(5) . .
O7 W1 O20 97.1(6) 3_775 .
O6 W1 O21 154.1(6) . .
O1 W1 O21 64.5(5) . .
O17 W1 O21 94.2(6) . .
O13 W1 O21 97.5(6) . .
O7 W1 O21 61.4(6) 3_775 .
O20 W1 O21 48.1(5) . .
O15 W2 O5 101.0(6) . .
O15 W2 O7 101.0(6) . .
O5 W2 O7 90.6(4) . .
O15 W2 O9 99.6(5) . .
O5 W2 O9 88.1(4) . .
O7 W2 O9 159.2(6) . .
O15 W2 O12 99.3(6) . .
O5 W2 O12 159.6(6) . .
O7 W2 O12 87.5(4) . .
O9 W2 O12 86.4(4) . .
O15 W2 O21 158.5(6) . 3_775
O5 W2 O21 65.1(5) . 3_775
O7 W2 O21 64.5(6) . 3_775
O9 W2 O21 96.3(6) . 3_775
O12 W2 O21 96.0(6) . 3_775
O15 W2 O23 157.5(6) . .
O5 W2 O23 93.8(6) . .
O7 W2 O23 95.6(6) . .
O9 W2 O23 63.8(5) . .
O12 W2 O23 66.2(5) . .
O21 W2 O23 44.0(5) 3_775 .
O8 W3 O16 102.3(6) . .
O8 W3 O5 101.0(5) . 3_775
O16 W3 O5 156.6(5) . 3_775
O8 W3 O1 100.9(5) . .
O16 W3 O1 85.7(5) . .
O5 W3 O1 90.6(4) 3_775 .
O8 W3 O11 103.5(5) . 3_775
O16 W3 O11 87.4(5) . 3_775
O5 W3 O11 86.5(5) 3_775 3_775
O1 W3 O11 155.5(5) . 3_775
O8 W3 O22 156.2(6) . .
O16 W3 O22 61.2(5) . .
O5 W3 O22 96.2(6) 3_775 .
O1 W3 O22 95.2(6) . .
O11 W3 O22 61.1(5) 3_775 .
O8 W3 O21 154.7(6) . .
O16 W3 O21 96.6(6) . .
O5 W3 O21 61.4(5) 3_775 .
O1 W3 O21 63.7(5) . .
O11 W3 O21 93.9(6) 3_775 .
O22 W3 O21 49.1(6) . .
O2 W4 O9 100.9(5) . .
O2 W4 O13 101.4(6) . .
O9 W4 O13 157.6(6) . .
O2 W4 O10 99.8(5) . .
O9 W4 O10 87.9(4) . .
O13 W4 O10 88.6(5) . .
O2 W4 O14 101.4(6) . .
O9 W4 O14 88.0(5) . .
O13 W4 O14 87.3(5) . .
O10 W4 O14 158.9(5) . .
O2 W4 O20 157.1(6) . .
O9 W4 O20 95.8(5) . .
O13 W4 O20 62.6(6) . .
O10 W4 O20 96.3(5) . .
O14 W4 O20 63.5(5) . .
O2 W4 O23 158.0(6) . .
O9 W4 O23 62.8(6) . .
O13 W4 O23 95.6(6) . .
O10 W4 O23 66.7(5) . .
O14 W4 O23 93.1(6) . .
O20 W4 O23 44.9(6) . .
O3 W5 O11 102.1(5) . .
O3 W5 O18 100.7(5) . 3_775
O11 W5 O18 87.0(5) . 3_775
O3 W5 O17 100.7(5) . .
O11 W5 O17 157.2(6) . .
O18 W5 O17 88.2(5) 3_775 .
O3 W5 O14 100.5(5) . .
O11 W5 O14 88.0(5) . .
O18 W5 O14 158.7(6) 3_775 .
O17 W5 O14 88.4(5) . .
O3 W5 O22 155.4(5) . 3_775
O11 W5 O22 61.6(5) . 3_775
O18 W5 O22 62.3(6) 3_775 3_775
O17 W5 O22 96.5(6) . 3_775
O14 W5 O22 97.3(6) . 3_775
O3 W5 O20 155.1(5) . .
O11 W5 O20 95.2(6) . .
O18 W5 O20 97.9(6) 3_775 .
O17 W5 O20 63.4(5) . .
O14 W5 O20 62.0(5) . .
O22 W5 O20 49.5(5) 3_775 .
O4 W6 O16 100.5(5) . .
O4 W6 O12 100.0(5) . .
O16 W6 O12 159.5(5) . .
O4 W6 O18 99.6(6) . .
O16 W6 O18 87.4(5) . .
O12 W6 O18 89.6(5) . .
O4 W6 O10 100.2(5) . .
O16 W6 O10 87.9(5) . .
O12 W6 O10 88.1(4) . .
O18 W6 O10 160.1(5) . .
O4 W6 O22 154.2(6) . .
O16 W6 O22 62.1(6) . .
O12 W6 O22 98.6(5) . .
O18 W6 O22 62.7(6) . .
O10 W6 O22 98.1(5) . .
O4 W6 O23 158.3(6) . .
O16 W6 O23 95.5(6) . .
O12 W6 O23 64.6(5) . .
O18 W6 O23 95.7(6) . .
O10 W6 O23 65.6(5) . .
O22 W6 O23 47.6(5) . .
W1 O1 W3 137.9(5) . .
W2 O5 W3 137.1(6) . 3_775
W2 O7 W1 136.0(7) . 3_775
W4 O9 W2 138.3(7) . .
W4 O10 W6 135.4(5) . .
W5 O11 W3 140.3(7) . 3_775
W6 O12 W2 135.2(7) . .
W4 O13 W1 139.0(7) . .
W5 O14 W4 137.9(7) . .
W6 O16 W3 138.9(7) . .
W5 O17 W1 138.1(8) . .
W5 O18 W6 137.3(8) 3_775 .
C11 O19 C12 104.1(10) . .
Si1 O20 O23 53.2(7) . .
Si1 O20 W4 123.7(9) . .
O23 O20 W4 70.6(8) . .
Si1 O20 W1 120.0(8) . .
O23 O20 W1 134.9(9) . .
W4 O20 W1 97.1(5) . .
Si1 O20 W5 118.7(7) . .
O23 O20 W5 128.9(9) . .
W4 O20 W5 96.3(5) . .
W1 O20 W5 94.7(6) . .
Si1 O21 O23 55.0(8) . 3_775
Si1 O21 W2 125.7(8) . 3_775
O23 O21 W2 70.6(8) 3_775 3_775
Si1 O21 W1 119.8(9) . .
O23 O21 W1 135.1(10) 3_775 .
W2 O21 W1 97.4(7) 3_775 .
Si1 O21 W3 117.8(9) . .
O23 O21 W3 130.0(10) 3_775 .
W2 O21 W3 95.8(6) 3_775 .
W1 O21 W3 93.4(5) . .
Si1 O22 W6 120.6(8) . .
Si1 O22 W3 119.9(10) . .
W6 O22 W3 97.5(6) . .
Si1 O22 W5 119.3(7) . 3_775
W6 O22 W5 97.7(7) . 3_775
W3 O22 W5 96.8(6) . 3_775
Si1 O23 O21 59.6(8) . 3_775
Si1 O23 O20 58.7(8) . .
O21 O23 O20 98.2(11) 3_775 .
Si1 O23 W2 125.0(8) . .
O21 O23 W2 65.4(8) 3_775 .
O20 O23 W2 133.2(9) . .
Si1 O23 W4 123.2(10) . .
O21 O23 W4 133.9(10) 3_775 .
O20 O23 W4 64.6(7) . .
W2 O23 W4 94.8(6) . .
Si1 O23 W6 119.6(8) . .
O21 O23 W6 128.4(10) 3_775 .
O20 O23 W6 126.5(9) . .
W2 O23 W6 93.9(7) . .
W4 O23 W6 92.1(5) . .
C18 O24 Cu8 133.0(11) . .
C18 O25 Cu8 134.8(11) 3_667 .
N1 C1 C2 122.0(14) . .
C3 C2 C1 116.6(13) . .
C4 C3 C2 120.0(14) . .
C4 C3 C12 120.1(14) . 1_565
C2 C3 C12 119.7(13) . 1_565
C3 C4 C5 118.5(14) . .
N1 C5 C4 123.3(15) . .
N2 C6 C7 120.5(16) . .
C8 C7 C6 120.3(15) . .
C9 C8 C7 117.8(13) . .
C9 C8 C11 121.3(14) . .
C7 C8 C11 120.9(14) . .
C8 C9 C10 120.0(16) . .
N2 C10 C9 122.9(16) . .
N3 C11 O19 111.9(12) . .
N3 C11 C8 130.1(13) . .
O19 C11 C8 117.7(13) . .
N4 C12 O19 110.6(12) . .
N4 C12 C3 128.4(14) . 1_545
O19 C12 C3 120.9(12) . 1_545
N5 C13 C14 119.4(17) . .
C15 C14 C13 117.9(17) . .
C16 C15 C14 121.0(17) . .
C16 C15 C18 121.1(17) . .
C14 C15 C18 117.8(15) . .
C15 C16 C17 118.6(17) . .
N5 C17 C16 119.5(16) . .
O25 C18 O24 125.6(18) 3_667 .
O25 C18 C15 123.8(18) 3_667 .
O24 C18 C15 110.6(15) . .
N2 Cu8 N1 152.3(6) . .
N2 Cu8 O24 89.4(5) . .
N1 Cu8 O24 84.1(5) . .
N2 Cu8 O26 90.1(5) . .
N1 Cu8 O26 89.9(5) . .
O24 Cu8 O26 165.9(4) . .
N2 Cu8 O25 108.4(5) . .
N1 Cu8 O25 99.3(5) . .
O24 Cu8 O25 104.6(5) . .
O26 Cu8 O25 89.0(5) . .
C5 N1 C1 118.9(14) . .
C5 N1 Cu8 113.7(11) . .
C1 N1 Cu8 123.7(11) . .
C10 N2 C6 118.3(14) . .
C10 N2 Cu8 115.0(12) . .
C6 N2 Cu8 126.7(12) . .
C11 N3 N4 105.7(11) . .
C12 N4 N3 107.5(12) . .
C13 N5 C17 123.3(17) . .

loop_
_geom_bond_atom_site_label_1
_geom_bond_atom_site_label_2
_geom_bond_distance
_geom_bond_site_symmetry_2
Si1 O23 1.569(18) .
Si1 O23 1.569(18) 3_775
Si1 O21 1.652(18) 3_775
Si1 O21 1.652(18) .
Si1 O20 1.674(15) 3_775
Si1 O20 1.674(15) .
Si1 O22 1.701(16) 3_775
Si1 O22 1.701(16) .
W1 O6 1.613(10) .
W1 O1 1.892(9) .
W1 O17 1.898(10) .
W1 O13 1.902(13) .
W1 O7 1.910(11) 3_775
W1 O20 2.385(17) .
W1 O21 2.409(17) .
W2 O15 1.636(12) .
W2 O5 1.883(9) .
W2 O7 1.888(10) .
W2 O9 1.910(10) .
W2 O12 1.925(9) .
W2 O21 2.277(18) 3_775
W2 O23 2.363(19) .
W3 O8 1.647(9) .
W3 O16 1.881(13) .
W3 O5 1.884(11) 3_775
W3 O1 1.893(10) .
W3 O11 1.914(10) 3_775
W3 O22 2.361(17) .
W3 O21 2.444(15) .
W4 O2 1.680(9) .
W4 O9 1.867(12) .
W4 O13 1.870(12) .
W4 O10 1.880(9) .
W4 O14 1.898(11) .
W4 O20 2.328(16) .
W4 O23 2.432(16) .
W5 O3 1.700(8) .
W5 O11 1.845(12) .
W5 O18 1.873(12) 3_775
W5 O17 1.877(12) .
W5 O14 1.882(12) .
W5 O22 2.370(15) 3_775
W5 O20 2.406(15) .
W6 O4 1.657(9) .
W6 O16 1.877(12) .
W6 O12 1.883(11) .
W6 O18 1.919(10) .
W6 O10 1.925(10) .
W6 O22 2.322(18) .
W6 O23 2.456(16) .
O5 W3 1.884(11) 3_775
O7 W1 1.910(11) 3_775
O11 W3 1.914(10) 3_775
O18 W5 1.873(12) 3_775
O19 C11 1.350(14) .
O19 C12 1.366(14) .
O20 O23 1.82(2) .
O21 O23 1.74(2) 3_775
O21 W2 2.277(18) 3_775
O22 W5 2.370(15) 3_775
O23 O21 1.74(2) 3_775
O24 C18 1.292(19) .
O24 Cu8 2.012(12) .
O25 C18 1.194(17) 3_667
O25 Cu8 2.113(10) .
O26 Cu8 2.032(10) .
C1 N1 1.316(16) .
C1 C2 1.412(18) .
C2 C3 1.371(17) .
C3 C4 1.330(18) .
C3 C12 1.438(18) 1_565
C4 C5 1.389(19) .
C5 N1 1.277(17) .
C6 N2 1.311(18) .
C6 C7 1.433(19) .
C7 C8 1.353(19) .
C8 C9 1.327(18) .
C8 C11 1.438(17) .
C9 C10 1.407(19) .
C10 N2 1.310(17) .
C11 N3 1.295(16) .
C12 N4 1.285(16) .
C12 C3 1.438(18) 1_545
C13 N5 1.282(19) .
C13 C14 1.45(2) .
C14 C15 1.35(2) .
C15 C16 1.344(18) .
C15 C18 1.54(2) .
C16 C17 1.42(2) .
C17 N5 1.32(2) .
C18 O25 1.194(17) 3_667
Cu8 N2 1.967(12) .
Cu8 N1 1.992(11) .
N3 N4 1.404(14) .
